data_4518983
loop_
_publ_author_name
'Tortajada, Andreu'
'Menezes Correia, Jose Tiago'
'Serrano, Eloisa'
'Monle\'on, Alicia'
'Tampieri, Alberto'
'Day, Craig S.'
'Juli\'a-Hern\'andez, Francisco'
'Martin, Ruben'

_publ_section_title
;
 Ligand-Controlled Regiodivergent Catalytic Amidation of Unactivated
 Secondary Alkyl Bromides
;
_journal_issue 16
_journal_name_full 'ACS Catalysis'
_journal_page_first 10223
_journal_page_last 10227
_journal_paper_doi 10.1021/acscatal.1c02913
_journal_volume 11
_journal_year 2021
_chemical_formula_sum 'C48 H40 N4 Ni'
_chemical_formula_weight 731.55
_space_group_crystal_system monoclinic
_space_group_IT_number 14
_space_group_name_Hall '-P 2ybc'
_space_group_name_H-M_alt 'P 1 21/c 1'
_atom_sites_solution_hydrogens geom
_audit_creation_method SHELXL-2018/3
_cell_angle_alpha 90
_cell_angle_beta 104.816(5)
_cell_angle_gamma 90
_cell_formula_units_Z 4
_cell_length_a 18.259(3)
_cell_length_b 17.663(2)
_cell_length_c 11.5624(13)
_cell_measurement_reflns_used 776
_cell_measurement_temperature 100(2)
_cell_measurement_theta_max 18.45
_cell_measurement_theta_min 2.31
_cell_volume 3605.0(8)
_computing_cell_refinement 'Bruker APEX2 v2014.9-0'
_computing_data_collection 'Bruker APEX2 v2014.9-0'
_computing_data_reduction 'Bruker APEX2 v2014.9-0'
_computing_molecular_graphics
;
 SHELXle: C.B. Huebschle, G.M. Sheldrick & B. Dittrich
 J.Appl.Cryst. (2011) 44, 1281-1284.
;
_computing_publication_material 'SHELXL-2018/3 (Sheldrick, 2018)'
_computing_structure_refinement 'SHELXL-2018/3 (Sheldrick, 2018)'
_computing_structure_solution
;
  SHELXT V2018/2 (Sheldrick 2018); G.M. Sheldrick (2015)
 "SHELXT - Integrated space-group and crystal-structure
 determination", Acta Cryst., A71, 3-8. 
;
_diffrn_ambient_temperature 100(2)
_diffrn_detector_area_resol_mean 512
_diffrn_detector_type '4K CCD area detector APEX II'
_diffrn_measured_fraction_theta_full 0.988
_diffrn_measured_fraction_theta_max 0.983
_diffrn_measurement_device_type 'APEX DUO Kappa 4-axis goniometer'
_diffrn_measurement_method
;
 Fullsphere data collection, phi and omega scans
;
_diffrn_radiation_monochromator 'Quazar MX Multilayer Optics'
_diffrn_radiation_type MoK\a
_diffrn_radiation_wavelength 0.71073
_diffrn_reflns_av_R_equivalents 0.1790
_diffrn_reflns_av_unetI/netI 0.2666
_diffrn_reflns_Laue_measured_fraction_full 0.988
_diffrn_reflns_Laue_measured_fraction_max 0.983
_diffrn_reflns_limit_h_max 22
_diffrn_reflns_limit_h_min -21
_diffrn_reflns_limit_k_max 14
_diffrn_reflns_limit_k_min -21
_diffrn_reflns_limit_l_max 13
_diffrn_reflns_limit_l_min -10
_diffrn_reflns_number 21289
_diffrn_reflns_point_group_measured_fraction_full 0.988
_diffrn_reflns_point_group_measured_fraction_max 0.983
_diffrn_reflns_theta_full 25.242
_diffrn_reflns_theta_max 25.713
_diffrn_reflns_theta_min 2.156
_diffrn_source 'Microfocus source E025 IuS'
_diffrn_source_current 0.6
_diffrn_source_power 50
_diffrn_source_size '0.2 mm x 0.2 mm fine focus'
_diffrn_source_type 'Bruker APEX DUO'
_exptl_absorpt_coefficient_mu 0.580
_exptl_absorpt_correction_T_max 0.7453
_exptl_absorpt_correction_T_min 0.6189
_exptl_absorpt_correction_type multi-scan
_exptl_absorpt_process_details SADABS-2014/4
_exptl_crystal_colour black
_exptl_crystal_density_diffrn 1.348
_exptl_crystal_description block
_exptl_crystal_F_000 1536
_exptl_crystal_size_max 0.060
_exptl_crystal_size_mid 0.030
_exptl_crystal_size_min 0.010
_refine_diff_density_max 0.492
_refine_diff_density_min -0.567
_refine_diff_density_rms 0.095
_refine_ls_extinction_method none
_refine_ls_goodness_of_fit_ref 0.970
_refine_ls_hydrogen_treatment constr
_refine_ls_matrix_type full
_refine_ls_number_parameters 528
_refine_ls_number_reflns 6750
_refine_ls_number_restraints 488
_refine_ls_restrained_S_all 0.938
_refine_ls_R_factor_all 0.2162
_refine_ls_R_factor_gt 0.0756
_refine_ls_shift/su_max 0.001
_refine_ls_shift/su_mean 0.000
_refine_ls_structure_factor_coef Fsqd
_refine_ls_weighting_details 'w=1/[\s^2^(Fo^2^)+(0.0326P)^2^] where P=(Fo^2^+2Fc^2^)/3'
_refine_ls_weighting_scheme calc
_refine_ls_wR_factor_gt 0.1124
_refine_ls_wR_factor_ref 0.1530
_reflns_Friedel_coverage 0.000
_reflns_number_gt 2894
_reflns_number_total 6750
_reflns_threshold_expression 'I > 2\s(I)'
_cod_data_source_file cs1c02913_si_002.cif
_cod_data_source_block CSD0561_P21c
_cod_original_cell_volume 3604.9(8)
_cod_original_sg_symbol_H-M 'P 21/c'
_cod_database_code 4518983
_shelx_shelxl_version_number 2018/3
_shelx_space_group_comment
;
The symmetry employed for this shelxl refinement is uniquely defined
by the following loop, which should always be used as a source of
symmetry information in preference to the above space-group names.
They are only intended as comments.
;
_shelx_estimated_absorpt_t_min 0.966
_shelx_estimated_absorpt_t_max 0.994

loop_
_space_group_symop_operation_xyz
'x, y, z'
'-x, y+1/2, -z+1/2'
'-x, -y, -z'
'x, -y-1/2, z-1/2'

loop_
_atom_site_label
_atom_site_type_symbol
_atom_site_fract_x
_atom_site_fract_y
_atom_site_fract_z
_atom_site_U_iso_or_equiv
_atom_site_adp_type
_atom_site_occupancy
_atom_site_site_symmetry_order
_atom_site_calc_flag
_atom_site_refinement_flags_posn
_atom_site_refinement_flags_adp
_atom_site_refinement_flags_occupancy
_atom_site_disorder_assembly
_atom_site_disorder_group
Ni1 Ni 0.29389(5) 0.61996(4) 0.51415(6) 0.0216(2) Uani 1 1 d . U . . .
N1 N 0.3233(3) 0.5959(2) 0.6833(4) 0.0201(13) Uani 1 1 d . U . . .
N2 N 0.3970(3) 0.6557(2) 0.5461(4) 0.0189(12) Uani 1 1 d . U . . .
N3 N 0.2180(3) 0.6889(2) 0.4239(4) 0.0191(12) Uani 1 1 d . U . . .
N4 N 0.2448(3) 0.5494(2) 0.3902(4) 0.0198(12) Uani 1 1 d . U . . .
C1 C 0.2802(4) 0.5608(3) 0.7490(5) 0.0258(16) Uani 1 1 d . U . . .
C2 C 0.3093(4) 0.5470(3) 0.8694(5) 0.0205(15) Uani 1 1 d . U . . .
H2 H 0.277739 0.523607 0.912740 0.025 Uiso 1 1 calc R U . . .
C3 C 0.3840(4) 0.5664(3) 0.9306(5) 0.0189(15) Uani 1 1 d . U . . .
C4 C 0.4273(4) 0.5999(3) 0.8610(5) 0.0217(15) Uani 1 1 d . U . . .
H4 H 0.478622 0.612791 0.896482 0.026 Uiso 1 1 calc R U . . .
C5 C 0.3962(3) 0.6144(3) 0.7408(5) 0.0169(14) Uani 1 1 d . U . . .
C6 C 0.4374(4) 0.6513(3) 0.6634(5) 0.0205(15) Uani 1 1 d . U . . .
C7 C 0.5098(4) 0.6813(3) 0.7023(5) 0.0241(16) Uani 1 1 d . U . . .
H7 H 0.535709 0.677685 0.784536 0.029 Uiso 1 1 calc R U . . .
C8 C 0.5451(4) 0.7162(3) 0.6242(5) 0.0225(15) Uani 1 1 d . U . . .
C9 C 0.5024(4) 0.7164(3) 0.5027(5) 0.0227(15) Uani 1 1 d . U . . .
H9 H 0.524802 0.737348 0.444195 0.027 Uiso 1 1 calc R U . . .
C10 C 0.4318(4) 0.6884(3) 0.4668(5) 0.0204(15) Uani 1 1 d . U . . .
C11 C 0.2032(4) 0.5383(3) 0.6836(5) 0.0294(17) Uani 1 1 d . U . . .
H11A H 0.175788 0.519326 0.740247 0.044 Uiso 1 1 calc R U . . .
H11B H 0.206152 0.498346 0.626093 0.044 Uiso 1 1 calc R U . . .
H11C H 0.176487 0.582161 0.640817 0.044 Uiso 1 1 calc R U . . .
C12 C 0.4160(4) 0.5510(3) 1.0595(5) 0.0211(15) Uani 1 1 d . U . . .
C13 C 0.3814(4) 0.4988(3) 1.1196(5) 0.0279(17) Uani 1 1 d . U . . .
H13 H 0.337230 0.472416 1.077664 0.034 Uiso 1 1 calc R U . . .
C14 C 0.4119(4) 0.4858(3) 1.2403(5) 0.0308(17) Uani 1 1 d . U . . .
H14 H 0.387076 0.451403 1.280830 0.037 Uiso 1 1 calc R U . . .
C15 C 0.4764(4) 0.5209(3) 1.3028(5) 0.0307(17) Uani 1 1 d . U . . .
H15 H 0.496635 0.510446 1.385404 0.037 Uiso 1 1 calc R U . . .
C16 C 0.5118(4) 0.5718(3) 1.2444(5) 0.0304(17) Uani 1 1 d . U . . .
H16 H 0.557270 0.596306 1.285969 0.036 Uiso 1 1 calc R U . . .
C17 C 0.4802(4) 0.5867(3) 1.1243(5) 0.0273(17) Uani 1 1 d . U . . .
H17 H 0.503882 0.622983 1.085300 0.033 Uiso 1 1 calc R U . . .
C18 C 0.6207(4) 0.7518(3) 0.6653(5) 0.0235(16) Uani 1 1 d . U . . .
C19 C 0.6559(17) 0.7691(15) 0.787(3) 0.024(5) Uani 0.32(2) 1 d . U P A 1
H19 H 0.630699 0.755474 0.846629 0.029 Uiso 0.32(2) 1 calc R U P A 1
C20 C 0.7205(19) 0.8026(15) 0.820(3) 0.029(5) Uani 0.32(2) 1 d . U P A 1
H20 H 0.742844 0.812953 0.902080 0.034 Uiso 0.32(2) 1 calc R U P A 1
C21 C 0.759(3) 0.825(3) 0.728(4) 0.030(5) Uani 0.32(2) 1 d . U P A 1
H21 H 0.805294 0.852687 0.748226 0.037 Uiso 0.32(2) 1 calc R U P A 1
C22 C 0.7300(16) 0.8050(17) 0.621(2) 0.032(4) Uani 0.32(2) 1 d . U P A 1
H22 H 0.757275 0.816268 0.563657 0.038 Uiso 0.32(2) 1 calc R U P A 1
C23 C 0.6665(17) 0.7714(16) 0.585(3) 0.034(5) Uani 0.32(2) 1 d . U P A 1
H23 H 0.648872 0.758908 0.502375 0.041 Uiso 0.32(2) 1 calc R U P A 1
C19' C 0.6650(8) 0.7395(8) 0.7791(13) 0.032(3) Uani 0.68(2) 1 d . U P A 2
H19' H 0.648885 0.703924 0.829142 0.039 Uiso 0.68(2) 1 calc R U P A 2
C20' C 0.7320(9) 0.7774(7) 0.8221(15) 0.032(3) Uani 0.68(2) 1 d . U P A 2
H20' H 0.759595 0.768919 0.902612 0.039 Uiso 0.68(2) 1 calc R U P A 2
C21' C 0.7603(15) 0.8258(14) 0.7556(13) 0.027(3) Uani 0.68(2) 1 d . U P A 2
H21' H 0.807376 0.850526 0.787288 0.033 Uiso 0.68(2) 1 calc R U P A 2
C22' C 0.7172(7) 0.8391(8) 0.6347(10) 0.026(3) Uani 0.68(2) 1 d . U P A 2
H22' H 0.735521 0.872015 0.583353 0.031 Uiso 0.68(2) 1 calc R U P A 2
C23' C 0.6473(7) 0.8021(7) 0.5948(10) 0.025(3) Uani 0.68(2) 1 d . U P A 2
H23' H 0.617300 0.812180 0.516213 0.030 Uiso 0.68(2) 1 calc R U P A 2
C24 C 0.3851(4) 0.6932(3) 0.3419(5) 0.0305(17) Uani 1 1 d . U . . .
H24A H 0.417033 0.708369 0.289518 0.046 Uiso 1 1 calc R U . . .
H24B H 0.344910 0.730851 0.336899 0.046 Uiso 1 1 calc R U . . .
H24C H 0.362322 0.643732 0.316731 0.046 Uiso 1 1 calc R U . . .
C25 C 0.2084(3) 0.7642(3) 0.4479(5) 0.0201(15) Uani 1 1 d . U . . .
C26 C 0.1552(4) 0.8077(3) 0.3727(5) 0.0215(15) Uani 1 1 d . U . . .
H26 H 0.148000 0.858458 0.394618 0.026 Uiso 1 1 calc R U . . .
C27 C 0.1105(4) 0.7796(3) 0.2634(5) 0.0200(15) Uani 1 1 d . U . . .
C28 C 0.1214(3) 0.7043(3) 0.2390(5) 0.0219(15) Uani 1 1 d . U . . .
H28 H 0.092212 0.682456 0.166785 0.026 Uiso 1 1 calc R U . . .
C29 C 0.1741(4) 0.6601(3) 0.3182(5) 0.0181(15) Uani 1 1 d . U . . .
C30 C 0.1885(4) 0.5810(3) 0.2991(5) 0.0196(15) Uani 1 1 d . U . . .
C31 C 0.1532(4) 0.5408(3) 0.1976(5) 0.0223(15) Uani 1 1 d . U . . .
H31 H 0.115780 0.564887 0.136263 0.027 Uiso 1 1 calc R U . . .
C32 C 0.1719(4) 0.4653(3) 0.1839(5) 0.0220(15) Uani 1 1 d . U . . .
C33 C 0.2272(4) 0.4335(3) 0.2809(5) 0.0234(16) Uani 1 1 d . U . . .
H33 H 0.240701 0.381815 0.277256 0.028 Uiso 1 1 calc R U . . .
C34 C 0.2615(3) 0.4752(3) 0.3790(5) 0.0213(15) Uani 1 1 d . U . . .
C35 C 0.2585(4) 0.7939(3) 0.5606(5) 0.0278(17) Uani 1 1 d . U . . .
H35A H 0.245578 0.846794 0.571378 0.042 Uiso 1 1 calc R U . . .
H35B H 0.311428 0.790693 0.556672 0.042 Uiso 1 1 calc R U . . .
H35C H 0.251730 0.763695 0.628218 0.042 Uiso 1 1 calc R U . . .
C36 C 0.0561(4) 0.8274(3) 0.1765(5) 0.0215(15) Uani 1 1 d . U . . .
C37 C 0.0080(3) 0.8776(3) 0.2127(5) 0.0253(15) Uani 1 1 d . U . . .
H37 H 0.009056 0.881730 0.295010 0.030 Uiso 1 1 calc R U . . .
C38 C -0.0419(4) 0.9220(3) 0.1282(6) 0.0319(18) Uani 1 1 d . U . . .
H38 H -0.075218 0.955936 0.153125 0.038 Uiso 1 1 calc R U . . .
C39 C -0.0432(4) 0.9170(3) 0.0100(6) 0.0339(18) Uani 1 1 d . U . . .
H39 H -0.078032 0.946778 -0.047224 0.041 Uiso 1 1 calc R U . . .
C40 C 0.0055(4) 0.8694(3) -0.0262(5) 0.0304(17) Uani 1 1 d . U . . .
H40 H 0.006405 0.867850 -0.107996 0.036 Uiso 1 1 calc R U . . .
C41 C 0.0531(4) 0.8236(3) 0.0557(5) 0.0286(17) Uani 1 1 d . U . . .
H41 H 0.084722 0.788540 0.029019 0.034 Uiso 1 1 calc R U . . .
C42 C 0.1353(4) 0.4220(3) 0.0751(5) 0.0212(16) Uani 1 1 d . U . . .
C43 C 0.1086(4) 0.4564(3) -0.0346(5) 0.0274(17) Uani 1 1 d . U . . .
H43 H 0.112523 0.509865 -0.039945 0.033 Uiso 1 1 calc R U . . .
C44 C 0.0766(4) 0.4163(3) -0.1354(5) 0.0275(17) Uani 1 1 d . U . . .
H44 H 0.058000 0.442149 -0.209166 0.033 Uiso 1 1 calc R U . . .
C45 C 0.0709(4) 0.3387(3) -0.1316(5) 0.0298(17) Uani 1 1 d . U . . .
H45 H 0.049279 0.310736 -0.202260 0.036 Uiso 1 1 calc R U . . .
C46 C 0.0971(4) 0.3024(3) -0.0236(6) 0.041(2) Uani 1 1 d . U . . .
H46 H 0.094299 0.248814 -0.019629 0.050 Uiso 1 1 calc R U . . .
C47 C 0.1274(4) 0.3434(3) 0.0786(6) 0.041(2) Uani 1 1 d . U . . .
H47 H 0.143231 0.317818 0.153105 0.049 Uiso 1 1 calc R U . . .
C48 C 0.3224(4) 0.4431(3) 0.4785(5) 0.0292(17) Uani 1 1 d . U . . .
H48A H 0.331664 0.390242 0.460555 0.044 Uiso 1 1 calc R U . . .
H48B H 0.306459 0.445408 0.553209 0.044 Uiso 1 1 calc R U . . .
H48C H 0.368997 0.472462 0.487176 0.044 Uiso 1 1 calc R U . . .

loop_
_atom_site_aniso_label
_atom_site_aniso_U_11
_atom_site_aniso_U_22
_atom_site_aniso_U_33
_atom_site_aniso_U_23
_atom_site_aniso_U_13
_atom_site_aniso_U_12
Ni1 0.0215(5) 0.0256(4) 0.0140(4) 0.0010(4) -0.0019(4) 0.0008(4)
N1 0.026(4) 0.019(3) 0.012(3) 0.001(2) -0.001(3) 0.004(2)
N2 0.016(3) 0.021(2) 0.019(3) -0.003(2) 0.005(3) 0.005(2)
N3 0.025(4) 0.019(3) 0.010(3) 0.000(2) -0.001(2) -0.002(2)
N4 0.017(3) 0.021(3) 0.018(3) 0.000(2) -0.002(3) 0.002(2)
C1 0.030(5) 0.031(3) 0.016(4) -0.001(3) 0.005(4) -0.002(3)
C2 0.022(4) 0.028(3) 0.012(3) 0.002(3) 0.004(3) 0.000(3)
C3 0.020(4) 0.020(3) 0.018(3) -0.003(3) 0.008(3) -0.001(3)
C4 0.018(4) 0.020(3) 0.027(4) -0.005(3) 0.005(3) -0.005(3)
C5 0.012(4) 0.022(3) 0.016(3) 0.007(3) 0.002(3) 0.007(3)
C6 0.019(4) 0.023(3) 0.015(3) -0.003(3) -0.004(3) -0.002(3)
C7 0.036(5) 0.019(3) 0.015(3) 0.001(3) 0.002(3) 0.001(3)
C8 0.025(4) 0.023(3) 0.019(4) 0.005(3) 0.004(3) 0.000(3)
C9 0.021(4) 0.031(3) 0.018(3) 0.001(3) 0.009(3) -0.004(3)
C10 0.020(4) 0.024(3) 0.017(3) 0.001(3) 0.006(3) 0.001(3)
C11 0.019(4) 0.040(4) 0.027(4) 0.002(3) 0.001(3) -0.001(3)
C12 0.025(4) 0.029(3) 0.010(3) -0.002(3) 0.006(3) 0.004(3)
C13 0.030(5) 0.036(4) 0.017(4) 0.004(3) 0.004(3) -0.003(3)
C14 0.032(5) 0.036(3) 0.030(4) 0.013(3) 0.018(4) 0.003(3)
C15 0.028(5) 0.046(4) 0.015(4) 0.006(3) 0.000(3) -0.003(3)
C16 0.024(5) 0.043(4) 0.021(4) -0.004(3) -0.001(3) -0.005(3)
C17 0.035(5) 0.031(3) 0.015(4) 0.005(3) 0.005(3) -0.005(3)
C18 0.024(4) 0.022(3) 0.026(4) 0.002(3) 0.009(4) -0.002(3)
C19 0.021(7) 0.025(8) 0.028(7) 0.002(7) 0.008(6) -0.002(7)
C20 0.026(7) 0.028(7) 0.028(6) -0.004(7) 0.001(6) -0.007(6)
C21 0.031(7) 0.028(7) 0.032(7) 0.000(7) 0.007(6) -0.009(6)
C22 0.035(7) 0.037(7) 0.026(6) -0.004(6) 0.012(6) -0.004(6)
C23 0.037(8) 0.036(8) 0.031(7) -0.003(7) 0.011(7) -0.005(7)
C19' 0.031(6) 0.032(6) 0.031(5) 0.008(5) 0.001(5) -0.014(5)
C20' 0.025(6) 0.032(6) 0.035(5) 0.002(5) 0.001(5) -0.003(5)
C21' 0.026(5) 0.032(5) 0.024(6) -0.006(6) 0.008(5) -0.014(4)
C22' 0.030(5) 0.025(5) 0.025(5) -0.002(4) 0.012(4) -0.014(4)
C23' 0.021(6) 0.031(6) 0.022(5) -0.003(5) 0.002(4) -0.005(5)
C24 0.033(5) 0.032(4) 0.025(4) 0.010(3) 0.005(4) -0.004(3)
C25 0.014(4) 0.025(3) 0.020(4) 0.004(3) 0.003(3) -0.001(3)
C26 0.022(4) 0.023(3) 0.020(3) -0.001(3) 0.004(3) 0.003(3)
C27 0.018(4) 0.021(3) 0.021(3) 0.004(3) 0.005(3) 0.002(3)
C28 0.016(4) 0.031(3) 0.015(3) -0.002(3) -0.003(3) 0.000(3)
C29 0.018(4) 0.025(3) 0.009(3) 0.004(3) -0.001(3) -0.002(3)
C30 0.017(4) 0.023(3) 0.018(3) 0.003(3) 0.001(3) -0.002(3)
C31 0.024(4) 0.026(3) 0.014(3) 0.008(3) -0.001(3) 0.000(3)
C32 0.024(4) 0.022(3) 0.019(3) 0.002(3) 0.003(3) -0.002(3)
C33 0.027(4) 0.016(3) 0.026(4) 0.001(3) 0.005(3) -0.001(3)
C34 0.017(4) 0.027(3) 0.019(3) 0.001(3) 0.001(3) 0.006(3)
C35 0.032(5) 0.025(3) 0.023(4) 0.002(3) 0.003(3) -0.007(3)
C36 0.021(4) 0.017(3) 0.024(4) -0.008(3) 0.000(3) 0.000(3)
C37 0.022(4) 0.028(3) 0.026(3) -0.003(3) 0.008(3) 0.005(3)
C38 0.024(5) 0.027(3) 0.043(5) 0.007(3) 0.006(4) 0.014(3)
C39 0.033(5) 0.033(4) 0.029(4) 0.011(3) -0.003(4) 0.007(3)
C40 0.040(5) 0.029(4) 0.019(3) 0.005(3) 0.002(3) 0.005(3)
C41 0.031(5) 0.018(3) 0.033(4) 0.002(3) 0.001(4) 0.005(3)
C42 0.027(4) 0.012(3) 0.021(4) -0.007(3) 0.001(3) -0.006(3)
C43 0.036(5) 0.022(3) 0.020(4) 0.007(3) -0.001(3) -0.003(3)
C44 0.032(5) 0.034(4) 0.016(4) 0.001(3) 0.003(3) -0.002(3)
C45 0.026(5) 0.033(4) 0.025(4) -0.008(3) -0.003(3) -0.007(3)
C46 0.055(6) 0.025(4) 0.037(4) -0.004(3) -0.001(4) -0.006(3)
C47 0.068(6) 0.024(4) 0.029(4) 0.004(3) 0.008(4) -0.003(4)
C48 0.030(5) 0.029(3) 0.023(4) 0.000(3) -0.003(3) 0.011(3)

loop_
_atom_type_symbol
_atom_type_description
_atom_type_scat_dispersion_real
_atom_type_scat_dispersion_imag
_atom_type_scat_source
C C 0.0033 0.0016 'International Tables Vol C Tables 4.2.6.8 and 6.1.1.4'
H H 0.0000 0.0000 'International Tables Vol C Tables 4.2.6.8 and 6.1.1.4'
N N 0.0061 0.0033 'International Tables Vol C Tables 4.2.6.8 and 6.1.1.4'
Ni Ni 0.3393 1.1124 'International Tables Vol C Tables 4.2.6.8 and 6.1.1.4'

loop_
_geom_angle_atom_site_label_1
_geom_angle_atom_site_label_2
_geom_angle_atom_site_label_3
_geom_angle
_geom_angle_site_symmetry_1
_geom_angle_site_symmetry_3
_geom_angle_publ_flag
N2 Ni1 N3 115.23(18) . . ?
N2 Ni1 N4 126.6(2) . . ?
N3 Ni1 N4 82.76(18) . . ?
N2 Ni1 N1 82.7(2) . . ?
N3 Ni1 N1 131.06(19) . . ?
N4 Ni1 N1 124.18(18) . . ?
C5 N1 C1 117.6(5) . . ?
C5 N1 Ni1 114.9(4) . . ?
C1 N1 Ni1 127.4(4) . . ?
C10 N2 C6 117.6(5) . . ?
C10 N2 Ni1 127.3(4) . . ?
C6 N2 Ni1 115.0(4) . . ?
C29 N3 C25 117.3(5) . . ?
C29 N3 Ni1 114.9(3) . . ?
C25 N3 Ni1 127.4(4) . . ?
C34 N4 C30 117.1(5) . . ?
C34 N4 Ni1 128.2(4) . . ?
C30 N4 Ni1 114.5(3) . . ?
N1 C1 C2 120.7(6) . . ?
N1 C1 C11 116.4(5) . . ?
C2 C1 C11 122.9(6) . . ?
C1 C2 C3 122.6(6) . . ?
C4 C3 C2 115.5(5) . . ?
C4 C3 C12 121.5(6) . . ?
C2 C3 C12 123.0(5) . . ?
C5 C4 C3 120.7(6) . . ?
N1 C5 C4 122.8(5) . . ?
N1 C5 C6 113.5(5) . . ?
C4 C5 C6 123.7(6) . . ?
N2 C6 C7 121.7(5) . . ?
N2 C6 C5 113.6(5) . . ?
C7 C6 C5 124.7(5) . . ?
C8 C7 C6 121.6(6) . . ?
C7 C8 C9 114.6(6) . . ?
C7 C8 C18 122.2(5) . . ?
C9 C8 C18 123.2(5) . . ?
C10 C9 C8 123.0(6) . . ?
C9 C10 N2 121.4(5) . . ?
C9 C10 C24 123.3(5) . . ?
N2 C10 C24 115.3(5) . . ?
C17 C12 C13 117.6(5) . . ?
C17 C12 C3 121.9(5) . . ?
C13 C12 C3 120.5(6) . . ?
C14 C13 C12 119.6(6) . . ?
C15 C14 C13 122.0(6) . . ?
C14 C15 C16 119.1(6) . . ?
C15 C16 C17 119.0(6) . . ?
C12 C17 C16 122.7(6) . . ?
C19' C18 C23' 117.3(9) . . ?
C19 C18 C23 113.4(18) . . ?
C19' C18 C8 120.9(7) . . ?
C23' C18 C8 121.7(7) . . ?
C19 C18 C8 123.8(14) . . ?
C23 C18 C8 122.8(12) . . ?
C20 C19 C18 122(3) . . ?
C19 C20 C21 119(4) . . ?
C22 C21 C20 118(5) . . ?
C21 C22 C23 125(4) . . ?
C22 C23 C18 122(2) . . ?
C20' C19' C18 121.5(12) . . ?
C21' C20' C19' 122.9(16) . . ?
C20' C21' C22' 117.9(19) . . ?
C23' C22' C21' 118.0(13) . . ?
C18 C23' C22' 122.4(10) . . ?
C26 C25 N3 121.4(5) . . ?
C26 C25 C35 122.8(5) . . ?
N3 C25 C35 115.8(5) . . ?
C25 C26 C27 122.0(5) . . ?
C28 C27 C26 116.2(5) . . ?
C28 C27 C36 121.0(5) . . ?
C26 C27 C36 122.8(5) . . ?
C27 C28 C29 121.2(5) . . ?
N3 C29 C28 121.8(5) . . ?
N3 C29 C30 113.8(5) . . ?
C28 C29 C30 124.4(5) . . ?
C31 C30 N4 122.1(5) . . ?
C31 C30 C29 124.1(6) . . ?
N4 C30 C29 113.6(5) . . ?
C30 C31 C32 120.8(6) . . ?
C31 C32 C33 115.7(5) . . ?
C31 C32 C42 121.4(5) . . ?
C33 C32 C42 122.9(5) . . ?
C34 C33 C32 121.8(5) . . ?
N4 C34 C33 122.2(5) . . ?
N4 C34 C48 115.7(5) . . ?
C33 C34 C48 122.0(5) . . ?
C41 C36 C37 118.1(5) . . ?
C41 C36 C27 120.2(5) . . ?
C37 C36 C27 121.7(5) . . ?
C36 C37 C38 119.9(5) . . ?
C39 C38 C37 120.5(6) . . ?
C38 C39 C40 120.1(6) . . ?
C39 C40 C41 119.9(6) . . ?
C40 C41 C36 121.4(6) . . ?
C43 C42 C47 116.8(6) . . ?
C43 C42 C32 122.1(5) . . ?
C47 C42 C32 121.1(6) . . ?
C44 C43 C42 122.1(5) . . ?
C43 C44 C45 120.7(6) . . ?
C44 C45 C46 118.8(6) . . ?
C47 C46 C45 120.3(6) . . ?
C46 C47 C42 121.3(6) . . ?

loop_
_geom_bond_atom_site_label_1
_geom_bond_atom_site_label_2
_geom_bond_distance
_geom_bond_site_symmetry_2
_geom_bond_publ_flag
Ni1 N2 1.930(5) . ?
Ni1 N3 1.936(4) . ?
Ni1 N4 1.938(4) . ?
Ni1 N1 1.939(4) . ?
N1 C5 1.367(7) . ?
N1 C1 1.373(7) . ?
N2 C10 1.370(7) . ?
N2 C6 1.370(7) . ?
N3 C29 1.376(7) . ?
N3 C25 1.381(6) . ?
N4 C34 1.359(6) . ?
N4 C30 1.388(7) . ?
C1 C2 1.378(7) . ?
C1 C11 1.470(8) . ?
C2 C3 1.408(8) . ?
C3 C4 1.396(7) . ?
C3 C12 1.480(8) . ?
C4 C5 1.385(7) . ?
C5 C6 1.460(8) . ?
C6 C7 1.388(8) . ?
C7 C8 1.382(8) . ?
C8 C9 1.422(8) . ?
C8 C18 1.479(8) . ?
C9 C10 1.344(8) . ?
C10 C24 1.479(7) . ?
C12 C17 1.372(8) . ?
C12 C13 1.398(8) . ?
C13 C14 1.383(8) . ?
C14 C15 1.363(8) . ?
C15 C16 1.381(8) . ?
C16 C17 1.386(8) . ?
C18 C19' 1.375(15) . ?
C18 C23' 1.377(12) . ?
C18 C19 1.43(3) . ?
C18 C23 1.44(3) . ?
C19 C20 1.29(4) . ?
C20 C21 1.48(6) . ?
C21 C22 1.26(5) . ?
C22 C23 1.27(3) . ?
C19' C20' 1.372(18) . ?
C20' C21' 1.34(3) . ?
C21' C22' 1.44(2) . ?
C22' C23' 1.402(15) . ?
C25 C26 1.363(7) . ?
C25 C35 1.483(7) . ?
C26 C27 1.407(7) . ?
C27 C28 1.385(7) . ?
C27 C36 1.483(7) . ?
C28 C29 1.386(7) . ?
C29 C30 1.449(7) . ?
C30 C31 1.382(7) . ?
C31 C32 1.395(7) . ?
C32 C33 1.419(8) . ?
C32 C42 1.478(7) . ?
C33 C34 1.363(7) . ?
C34 C48 1.493(7) . ?
C36 C41 1.385(8) . ?
C36 C37 1.385(7) . ?
C37 C38 1.395(7) . ?
C38 C39 1.363(8) . ?
C39 C40 1.366(8) . ?
C40 C41 1.374(7) . ?
C42 C43 1.378(7) . ?
C42 C47 1.396(7) . ?
C43 C44 1.362(7) . ?
C44 C45 1.375(7) . ?
C45 C46 1.376(8) . ?
C46 C47 1.376(8) . ?

loop_
_geom_torsion_atom_site_label_1
_geom_torsion_atom_site_label_2
_geom_torsion_atom_site_label_3
_geom_torsion_atom_site_label_4
_geom_torsion
_geom_torsion_site_symmetry_1
_geom_torsion_site_symmetry_2
_geom_torsion_site_symmetry_3
_geom_torsion_site_symmetry_4
_geom_torsion_publ_flag
C5 N1 C1 C2 2.0(8) . . . . ?
Ni1 N1 C1 C2 179.6(4) . . . . ?
C5 N1 C1 C11 -177.1(5) . . . . ?
Ni1 N1 C1 C11 0.5(7) . . . . ?
N1 C1 C2 C3 -1.3(9) . . . . ?
C11 C1 C2 C3 177.7(5) . . . . ?
C1 C2 C3 C4 -0.6(8) . . . . ?
C1 C2 C3 C12 -179.3(5) . . . . ?
C2 C3 C4 C5 1.9(7) . . . . ?
C12 C3 C4 C5 -179.4(5) . . . . ?
C1 N1 C5 C4 -0.7(8) . . . . ?
Ni1 N1 C5 C4 -178.6(4) . . . . ?
C1 N1 C5 C6 179.8(5) . . . . ?
Ni1 N1 C5 C6 1.9(6) . . . . ?
C3 C4 C5 N1 -1.4(8) . . . . ?
C3 C4 C5 C6 178.2(5) . . . . ?
C10 N2 C6 C7 2.4(8) . . . . ?
Ni1 N2 C6 C7 -173.8(4) . . . . ?
C10 N2 C6 C5 -179.0(5) . . . . ?
Ni1 N2 C6 C5 4.7(6) . . . . ?
N1 C5 C6 N2 -4.3(7) . . . . ?
C4 C5 C6 N2 176.2(5) . . . . ?
N1 C5 C6 C7 174.2(5) . . . . ?
C4 C5 C6 C7 -5.3(9) . . . . ?
N2 C6 C7 C8 -0.8(9) . . . . ?
C5 C6 C7 C8 -179.2(5) . . . . ?
C6 C7 C8 C9 -1.9(8) . . . . ?
C6 C7 C8 C18 176.9(5) . . . . ?
C7 C8 C9 C10 3.2(8) . . . . ?
C18 C8 C9 C10 -175.6(5) . . . . ?
C8 C9 C10 N2 -1.7(9) . . . . ?
C8 C9 C10 C24 175.6(5) . . . . ?
C6 N2 C10 C9 -1.1(8) . . . . ?
Ni1 N2 C10 C9 174.6(4) . . . . ?
C6 N2 C10 C24 -178.7(5) . . . . ?
Ni1 N2 C10 C24 -3.0(7) . . . . ?
C4 C3 C12 C17 18.7(8) . . . . ?
C2 C3 C12 C17 -162.8(6) . . . . ?
C4 C3 C12 C13 -161.1(5) . . . . ?
C2 C3 C12 C13 17.5(8) . . . . ?
C17 C12 C13 C14 0.8(9) . . . . ?
C3 C12 C13 C14 -179.4(5) . . . . ?
C12 C13 C14 C15 -1.9(9) . . . . ?
C13 C14 C15 C16 1.0(10) . . . . ?
C14 C15 C16 C17 1.0(9) . . . . ?
C13 C12 C17 C16 1.1(9) . . . . ?
C3 C12 C17 C16 -178.6(5) . . . . ?
C15 C16 C17 C12 -2.1(10) . . . . ?
C7 C8 C18 C19' 12.1(12) . . . . ?
C9 C8 C18 C19' -169.1(9) . . . . ?
C7 C8 C18 C23' -163.4(8) . . . . ?
C9 C8 C18 C23' 15.3(11) . . . . ?
C7 C8 C18 C19 -15.2(16) . . . . ?
C9 C8 C18 C19 163.6(14) . . . . ?
C7 C8 C18 C23 164.0(15) . . . . ?
C9 C8 C18 C23 -17.2(16) . . . . ?
C23 C18 C19 C20 3(3) . . . . ?
C8 C18 C19 C20 -177.4(17) . . . . ?
C18 C19 C20 C21 1(4) . . . . ?
C19 C20 C21 C22 -5(6) . . . . ?
C20 C21 C22 C23 4(7) . . . . ?
C21 C22 C23 C18 0(5) . . . . ?
C19 C18 C23 C22 -4(3) . . . . ?
C8 C18 C23 C22 176.8(18) . . . . ?
C23' C18 C19' C20' 1.8(15) . . . . ?
C8 C18 C19' C20' -173.9(9) . . . . ?
C18 C19' C20' C21' -3(2) . . . . ?
C19' C20' C21' C22' 1(3) . . . . ?
C20' C21' C22' C23' 2(2) . . . . ?
C19' C18 C23' C22' 1.0(14) . . . . ?
C8 C18 C23' C22' 176.8(8) . . . . ?
C21' C22' C23' C18 -2.7(17) . . . . ?
C29 N3 C25 C26 2.8(8) . . . . ?
Ni1 N3 C25 C26 176.1(4) . . . . ?
C29 N3 C25 C35 -178.0(5) . . . . ?
Ni1 N3 C25 C35 -4.8(7) . . . . ?
N3 C25 C26 C27 -3.9(9) . . . . ?
C35 C25 C26 C27 177.0(6) . . . . ?
C25 C26 C27 C28 2.7(9) . . . . ?
C25 C26 C27 C36 -175.6(6) . . . . ?
C26 C27 C28 C29 -0.6(8) . . . . ?
C36 C27 C28 C29 177.7(5) . . . . ?
C25 N3 C29 C28 -0.8(8) . . . . ?
Ni1 N3 C29 C28 -174.9(4) . . . . ?
C25 N3 C29 C30 179.2(5) . . . . ?
Ni1 N3 C29 C30 5.1(6) . . . . ?
C27 C28 C29 N3 -0.3(9) . . . . ?
C27 C28 C29 C30 179.8(6) . . . . ?
C34 N4 C30 C31 -3.5(8) . . . . ?
Ni1 N4 C30 C31 173.1(5) . . . . ?
C34 N4 C30 C29 179.9(5) . . . . ?
Ni1 N4 C30 C29 -3.6(6) . . . . ?
N3 C29 C30 C31 -177.5(5) . . . . ?
C28 C29 C30 C31 2.4(9) . . . . ?
N3 C29 C30 N4 -0.9(7) . . . . ?
C28 C29 C30 N4 179.0(5) . . . . ?
N4 C30 C31 C32 1.6(9) . . . . ?
C29 C30 C31 C32 177.9(6) . . . . ?
C30 C31 C32 C33 1.2(9) . . . . ?
C30 C31 C32 C42 -179.2(6) . . . . ?
C31 C32 C33 C34 -2.1(9) . . . . ?
C42 C32 C33 C34 178.3(6) . . . . ?
C30 N4 C34 C33 2.6(9) . . . . ?
Ni1 N4 C34 C33 -173.4(5) . . . . ?
C30 N4 C34 C48 180.0(5) . . . . ?
Ni1 N4 C34 C48 3.9(8) . . . . ?
C32 C33 C34 N4 0.2(9) . . . . ?
C32 C33 C34 C48 -177.0(6) . . . . ?
C28 C27 C36 C41 -43.2(8) . . . . ?
C26 C27 C36 C41 135.0(6) . . . . ?
C28 C27 C36 C37 137.8(6) . . . . ?
C26 C27 C36 C37 -44.0(9) . . . . ?
C41 C36 C37 C38 0.5(9) . . . . ?
C27 C36 C37 C38 179.5(5) . . . . ?
C36 C37 C38 C39 -0.7(9) . . . . ?
C37 C38 C39 C40 -1.2(10) . . . . ?
C38 C39 C40 C41 3.3(10) . . . . ?
C39 C40 C41 C36 -3.6(9) . . . . ?
C37 C36 C41 C40 1.7(9) . . . . ?
C27 C36 C41 C40 -177.4(5) . . . . ?
C31 C32 C42 C43 28.7(9) . . . . ?
C33 C32 C42 C43 -151.7(6) . . . . ?
C31 C32 C42 C47 -152.2(6) . . . . ?
C33 C32 C42 C47 27.4(10) . . . . ?
C47 C42 C43 C44 -0.7(10) . . . . ?
C32 C42 C43 C44 178.4(6) . . . . ?
C42 C43 C44 C45 -1.0(11) . . . . ?
C43 C44 C45 C46 1.0(10) . . . . ?
C44 C45 C46 C47 0.9(11) . . . . ?
C45 C46 C47 C42 -2.7(11) . . . . ?
C43 C42 C47 C46 2.6(11) . . . . ?
C32 C42 C47 C46 -176.5(6) . . . . ?
